data_7708387
loop_
_publ_author_name
'Wang, Meng'
'Gao, Hong-Wei'
'Li, Jin Xiao'
'Bai, Fengying'
'Xing, Yongheng'
'Shi, Zhan'

_publ_section_title
;
 Multifunctional luminescence sensing and white light adjustment of
 lanthanide metal-organic frameworks constructed from the flexible
 cyclotriphosphazene-derived hexacarboxylic acid ligand
;
_journal_name_full 'Dalton Transactions'
_journal_paper_doi 10.1039/D1DT02560K
_journal_year 2021
_chemical_formula_moiety 'C65 H39 Eu3 N4.5 O29 P4.5'
_chemical_formula_sum 'C65 H39 Eu3 N4.5 O29 P4.5'
_chemical_formula_weight 1942.25
_space_group_crystal_system tetragonal
_space_group_IT_number 92
_space_group_name_Hall 'P 4abw 2nw'
_space_group_name_H-M_alt 'P 41 21 2'
_atom_sites_solution_hydrogens mixed
_atom_sites_solution_primary iterative
_audit_creation_date 2021-07-12
_audit_creation_method
;
Olex2 1.2
(compiled 2018.05.29 svn.r3508 for OlexSys, GUI svn.r5506)
;
_audit_update_record
;
2021-07-25 deposited with the CCDC.	2021-09-20 downloaded from the CCDC.
;
_cell_angle_alpha 90
_cell_angle_beta 90
_cell_angle_gamma 90
_cell_formula_units_Z 8
_cell_length_a 23.1017(14)
_cell_length_b 23.1017(14)
_cell_length_c 47.068(4)
_cell_measurement_reflns_used 9988
_cell_measurement_temperature 297.54
_cell_measurement_theta_max 24.539
_cell_measurement_theta_min 2.450
_cell_volume 25120(3)
_computing_cell_refinement 'SAINT V8.38A (?, 2016)'
_computing_data_reduction 'SAINT V8.38A (?, 2016)'
_computing_molecular_graphics 'Olex2 (Dolomanov et al., 2009)'
_computing_publication_material 'Olex2 (Dolomanov et al., 2009)'
_computing_structure_refinement 'ShelXL (Sheldrick, 2015)'
_computing_structure_solution 'olex2.solve (Bourhis et al., 2015)'
_diffrn_ambient_temperature 297.54
_diffrn_measured_fraction_theta_full 0.997
_diffrn_measured_fraction_theta_max 0.961
_diffrn_measurement_device_type 'CCD area detector'
_diffrn_measurement_method 'phi and omega scans'
_diffrn_radiation_monochromator graphite
_diffrn_radiation_type MoK\a
_diffrn_radiation_wavelength 0.71073
_diffrn_reflns_av_R_equivalents 0.0680
_diffrn_reflns_av_unetI/netI 0.0609
_diffrn_reflns_Laue_measured_fraction_full 0.997
_diffrn_reflns_Laue_measured_fraction_max 0.961
_diffrn_reflns_limit_h_max 27
_diffrn_reflns_limit_h_min -25
_diffrn_reflns_limit_k_max 20
_diffrn_reflns_limit_k_min -27
_diffrn_reflns_limit_l_max 56
_diffrn_reflns_limit_l_min -57
_diffrn_reflns_number 115657
_diffrn_reflns_point_group_measured_fraction_full 0.998
_diffrn_reflns_point_group_measured_fraction_max 0.960
_diffrn_reflns_theta_full 25.242
_diffrn_reflns_theta_max 25.838
_diffrn_reflns_theta_min 2.336
_exptl_absorpt_coefficient_mu 1.588
_exptl_absorpt_correction_T_max 0.7452
_exptl_absorpt_correction_T_min 0.6550
_exptl_absorpt_correction_type multi-scan
_exptl_absorpt_process_details 'SADABS-2016/2 (Bruker,2016/2) was used for absorption correction.'
_exptl_crystal_colour colourless
_exptl_crystal_colour_primary colourless
_exptl_crystal_density_diffrn 1.027
_exptl_crystal_description block
_exptl_crystal_F_000 7592
_exptl_crystal_size_max 0.48
_exptl_crystal_size_mid 0.23
_exptl_crystal_size_min 0.23
_refine_diff_density_max 1.330
_refine_diff_density_min -0.874
_refine_diff_density_rms 0.087
_refine_ls_abs_structure_details
;
 Flack x determined using 6408 quotients [(I+)-(I-)]/[(I+)+(I-)]
 (Parsons, Flack and Wagner, Acta Cryst. B69 (2013) 249-259).
;
_refine_ls_abs_structure_Flack 0.088(5)
_refine_ls_extinction_method none
_refine_ls_goodness_of_fit_ref 1.014
_refine_ls_hydrogen_treatment constr
_refine_ls_matrix_type full
_refine_ls_number_parameters 957
_refine_ls_number_reflns 23319
_refine_ls_number_restraints 103
_refine_ls_restrained_S_all 1.013
_refine_ls_R_factor_all 0.0716
_refine_ls_R_factor_gt 0.0474
_refine_ls_shift/su_max 0.003
_refine_ls_shift/su_mean 0.000
_refine_ls_structure_factor_coef Fsqd
_refine_ls_weighting_details 'w=1/[\s^2^(Fo^2^)+(0.0772P)^2^] where P=(Fo^2^+2Fc^2^)/3'
_refine_ls_weighting_scheme calc
_refine_ls_wR_factor_gt 0.1183
_refine_ls_wR_factor_ref 0.1317
_reflns_Friedel_coverage 0.816
_reflns_Friedel_fraction_full 1.000
_reflns_Friedel_fraction_max 0.959
_reflns_number_gt 17673
_reflns_number_total 23319
_reflns_threshold_expression 'I > 2\s(I)'
_cod_data_source_file d1dt02560k2.cif
_cod_data_source_block 1_sq_CCDC1
_cod_original_cell_volume 25119(4)
_cod_original_formula_sum 'C65 H39 Eu3 N4.50 O29 P4.50'
_cod_database_code 7708387
_shelx_shelxl_version_number 2018/3
_shelx_space_group_comment
;
The symmetry employed for this shelxl refinement is uniquely defined
by the following loop, which should always be used as a source of
symmetry information in preference to the above space-group names.
They are only intended as comments.
;
_shelx_estimated_absorpt_t_max 0.712
_shelx_estimated_absorpt_t_min 0.516
_olex2_refinement_description
;
1. Fixed Uiso
 At 1.2 times of:
  All C(H) groups
 At 1.5 times of:
  All C(H,H,H) groups
2. Restrained distances
 C65-H65
 0.93 with sigma of 0.02
3. Uiso/Uaniso restraints and constraints
Uanis(O27) \\sim Ueq: with sigma of 0.001 and sigma for terminal atoms of 0.002
Uanis(O3) \\sim Ueq, Uanis(O6) \\sim Ueq: with sigma of 0.001 and sigma for
terminal atoms of 0.002
Uanis(C23) \\sim Ueq, Uanis(C17) \\sim Ueq: with sigma of 0.001 and sigma for
terminal atoms of 0.002
Uanis(C37) \\sim Ueq: with sigma of 0.001 and sigma for terminal atoms of 0.002
Uanis(C5) \\sim Ueq, Uanis(C32) \\sim Ueq: with sigma of 0.001 and sigma for
terminal atoms of 0.002
Uanis(C24) \\sim Ueq: with sigma of 0.001 and sigma for terminal atoms of 0.002
Uanis(C31) \\sim Ueq, Uanis(C36) \\sim Ueq: with sigma of 0.001 and sigma for
terminal atoms of 0.002
Uanis(C62) \\sim Ueq, Uanis(C64) \\sim Ueq, Uanis(C65) \\sim Ueq, Uanis(C61)
\\sim Ueq: with sigma of 0.001 and sigma for terminal atoms of 0.002
Uanis(C57) \\sim Ueq, Uanis(C59) \\sim Ueq: with sigma of 0.001 and sigma for
terminal atoms of 0.002
4.a Riding coordinates:
 C57(H65)
4.b Aromatic/amide H refined with riding coordinates:
 C61(H61), C64(H64), C62(H62), C16(H16), C17(H17), C51(H51), C52(H52), C5(H5),
 C25(H25), C40(H40), C26(H26), C23(H23), C48(H48), C45(H45), C33(H33), C10(H10),
  C20(H20), C2(H2), C44(H44), C13(H13), C24(H24), C30(H30), C55(H55), C9(H9),
 C47(H47), C38(H38), C54(H54), C11(H11), C6(H6), C3(H3), C37(H37), C18(H18),
 C32(H32), C41(H41), C31(H31)
4.c Idealised Me refined as rotating group:
 C57(H57A,H57B,H57C)
;
_platon_squeeze_void_probe_radius 1.20
_olex2_submission_special_instructions 'No special instructions were received'

loop_
_space_group_symop_operation_xyz
'x, y, z'
'-y+1/2, x+1/2, z+1/4'
'-x, -y, z+1/2'
'y+1/2, -x+1/2, z+3/4'
'x+1/2, -y+1/2, -z+3/4'
'-x+1/2, y+1/2, -z+1/4'
'y, x, -z'
'-y, -x, -z+1/2'

loop_
_atom_site_label
_atom_site_type_symbol
_atom_site_fract_x
_atom_site_fract_y
_atom_site_fract_z
_atom_site_U_iso_or_equiv
_atom_site_adp_type
_atom_site_occupancy
_atom_site_site_symmetry_order
_atom_site_calc_flag
_atom_site_refinement_flags_posn
_atom_site_refinement_flags_adp
_atom_site_refinement_flags_occupancy
_atom_site_disorder_assembly
_atom_site_disorder_group
C65 C -0.8080(14) -0.2970(13) -0.3665(6) 0.199(11) Uani 1 1 d D U . . .
C61 C -1.1411(7) -0.3385(8) -0.0808(3) 0.104(5) Uani 1 1 d . U . . .
H61 H -1.116853 -0.367268 -0.073731 0.125 Uiso 1 1 calc R . . . .
C64 C -0.7502(9) -0.2879(9) -0.3476(4) 0.126(6) Uani 1 1 d . U . . .
H64 H -0.716799 -0.270856 -0.354849 0.151 Uiso 1 1 calc R . . . .
C62 C -0.7926(6) -0.3425(7) -0.3124(3) 0.086(4) Uani 1 1 d . U . . .
H62 H -0.790882 -0.358004 -0.294225 0.104 Uiso 1 1 calc R . . . .
C16 C -0.8549(6) -0.2683(6) 0.1580(2) 0.087(5) Uani 1 1 d . . . . .
H16 H -0.827269 -0.247500 0.168194 0.104 Uiso 1 1 calc R . . . .
C36 C -0.8051(6) -0.3996(6) 0.0615(3) 0.077(4) Uani 1 1 d . U . . .
C58 C -1.1824(6) -0.5581(8) -0.2909(3) 0.082(4) Uani 1 1 d . . . . .
C17 C -0.9121(6) -0.2804(6) 0.1177(3) 0.075(3) Uani 1 1 d . U . . .
H17 H -0.922773 -0.267130 0.099763 0.090 Uiso 1 1 calc R . . . .
O6 O -0.7648(6) -0.3568(6) 0.0702(2) 0.127(4) Uani 1 1 d . U . . .
Eu1 Eu -1.01976(2) -0.46934(2) -0.09743(2) 0.04707(14) Uani 1 1 d . . . . .
Eu2 Eu -1.07782(2) -0.44820(2) -0.17378(2) 0.04869(15) Uani 1 1 d . . . . .
Eu3 Eu -1.06456(2) -0.51409(2) -0.27526(2) 0.05018(15) Uani 1 1 d . . . . .
P5 P -0.71524(13) -0.25242(13) -0.27617(5) 0.0521(7) Uani 1 1 d . . . . .
P1 P -0.86132(13) -0.22706(14) 0.04221(5) 0.0560(8) Uani 1 1 d . . . . .
P2 P -0.81352(16) -0.19860(16) 0.09267(6) 0.0692(10) Uani 1 1 d . . . . .
P4 P -0.80427(15) -0.19573(15) -0.250000 0.0594(11) Uani 1 2 d S T P . .
O17 O -1.0387(4) -0.5333(3) -0.19605(14) 0.066(2) Uani 1 1 d . . . . .
O13 O -0.9379(4) -0.5326(4) -0.09949(18) 0.089(3) Uani 1 1 d . . . . .
P3 P -0.76569(17) -0.28859(16) 0.06162(9) 0.0851(12) Uani 1 1 d . . . . .
C4 C -0.9794(4) -0.3677(4) -0.02115(16) 0.043(2) Uani 1 1 d . . . . .
O23 O -1.0225(4) -0.4100(4) -0.21122(12) 0.078(3) Uani 1 1 d . . . . .
O26 O -1.0883(3) -0.4080(3) -0.12234(11) 0.056(2) Uani 1 1 d . . . . .
C42 C -1.0225(4) -0.5715(4) -0.21177(16) 0.038(2) Uani 1 1 d . . . . .
C51 C -0.8485(5) -0.4107(4) -0.2035(2) 0.055(3) Uani 1 1 d . . . . .
H51 H -0.840002 -0.433537 -0.219223 0.066 Uiso 1 1 calc R . . . .
C52 C -0.8888(5) -0.4294(5) -0.18451(18) 0.053(3) Uani 1 1 d . . . . .
H52 H -0.909143 -0.463569 -0.187607 0.063 Uiso 1 1 calc R . . . .
O10 O -1.1395(3) -0.4656(4) -0.25001(13) 0.067(2) Uani 1 1 d . . . . .
C56 C -0.9421(5) -0.4158(5) -0.1401(2) 0.058(3) Uani 1 1 d . . . . .
N4 N -0.7690(4) -0.2136(4) -0.27733(17) 0.063(3) Uani 1 1 d . . . . .
O7 O -0.9805(3) -0.4602(3) -0.04431(13) 0.0556(17) Uani 1 1 d . . . . .
O2 O -0.8648(3) -0.1875(3) 0.01527(12) 0.056(2) Uani 1 1 d . . . . .
O12 O -1.0616(3) -0.5298(3) -0.13406(10) 0.0458(16) Uani 1 1 d . . . . .
O16 O -1.0555(3) -0.5553(3) -0.06387(10) 0.0450(16) Uani 1 1 d . . . . .
O25 O -0.9392(3) -0.3990(4) -0.11508(13) 0.074(3) Uani 1 1 d . . . . .
O4 O -0.7820(3) -0.1373(3) 0.09610(14) 0.070(2) Uani 1 1 d . . . . .
C1 C -0.9418(4) -0.2927(5) 0.01912(18) 0.050(3) Uani 1 1 d . . . . .
O14 O -1.0554(4) -0.5927(4) -0.3072(2) 0.099(3) Uani 1 1 d . . . . .
O22 O -1.0108(4) -0.4356(3) -0.25555(14) 0.078(3) Uani 1 1 d . . . . .
O24 O -0.9836(3) -0.4488(3) -0.14821(10) 0.0469(16) Uani 1 1 d . . . . .
O19 O -0.6556(3) -0.2181(3) -0.27901(12) 0.064(2) Uani 1 1 d . . . . .
C5 C -0.9902(5) -0.3087(5) -0.0231(2) 0.068(3) Uani 1 1 d . U . . .
H5 H -1.012427 -0.294946 -0.038112 0.081 Uiso 1 1 calc R . . . .
C25 C -1.0819(5) -0.6984(5) -0.10315(16) 0.049(3) Uani 1 1 d . . . . .
H25 H -1.055049 -0.714086 -0.090568 0.059 Uiso 1 1 calc R . . . .
C12 C -1.2213(5) -0.4092(5) -0.23991(18) 0.051(3) Uani 1 1 d . . . . .
C7 C -0.9963(4) -0.4084(5) -0.04399(18) 0.047(2) Uani 1 1 d . . . . .
N5 N -0.7064(4) -0.2936(4) -0.250000 0.047(3) Uani 1 2 d S T P . .
C40 C -0.9578(5) -0.6154(5) -0.1770(2) 0.061(3) Uani 1 1 d . . . . .
H40 H -0.969439 -0.587538 -0.163886 0.073 Uiso 1 1 calc R . . . .
C46 C -0.9675(5) -0.3478(4) -0.24059(17) 0.049(3) Uani 1 1 d . . . . .
C34 C -1.1561(5) -0.5832(5) -0.06125(18) 0.049(2) Uani 1 1 d . . . . .
O3 O -0.8442(4) -0.2004(4) 0.12163(16) 0.074(2) Uani 1 1 d . U . . .
O15 O -1.1210(3) -0.4943(3) -0.08007(12) 0.0511(17) Uani 1 1 d . . . . .
C28 C -1.1039(5) -0.5594(5) -0.14285(17) 0.048(2) Uani 1 1 d . . . . .
O8 O -1.0236(4) -0.3875(3) -0.06407(13) 0.072(2) Uani 1 1 d . . . . .
O29 O -1.1602(4) -0.5199(5) -0.30483(19) 0.092(3) Uani 1 1 d . . . . .
O1 O -0.9250(3) -0.2534(3) 0.04069(12) 0.0545(18) Uani 1 1 d . . . . .
C26 C -1.0717(4) -0.6435(5) -0.11512(17) 0.048(3) Uani 1 1 d . . . . .
H26 H -1.037208 -0.624388 -0.111134 0.057 Uiso 1 1 calc R . . . .
C63 C -0.7541(6) -0.3071(6) -0.3204(2) 0.074(4) Uani 1 1 d . . . . .
O11 O -1.1383(4) -0.5361(4) -0.15948(17) 0.083(3) Uani 1 1 d . . . . .
N3 N -0.7720(5) -0.2494(5) 0.0894(2) 0.084(4) Uani 1 1 d . . . . .
O21 O -0.8731(3) -0.1979(3) -0.25449(18) 0.070(2) Uani 1 1 d . . . . .
C15 C -0.8707(7) -0.2523(5) 0.1322(2) 0.079(4) Uani 1 1 d . . . . .
C49 C -1.0018(5) -0.4023(5) -0.23524(19) 0.059(3) Uani 1 1 d . . . . .
C23 C -0.7053(6) -0.1708(7) 0.1283(3) 0.086(4) Uani 1 1 d . U . . .
H23 H -0.726161 -0.203714 0.133241 0.103 Uiso 1 1 calc R . . . .
C48 C -0.9304(5) -0.2579(5) -0.2246(2) 0.066(3) Uani 1 1 d . . . . .
H48 H -0.929142 -0.229489 -0.210615 0.080 Uiso 1 1 calc R . . . .
C8 C -0.8164(5) -0.1535(5) 0.0073(2) 0.059(3) Uani 1 1 d . . . . .
C45 C -0.9413(5) -0.3381(5) -0.26518(18) 0.062(3) Uani 1 1 d . . . . .
H45 H -0.944180 -0.365316 -0.279651 0.074 Uiso 1 1 calc R . . . .
O20 O -0.7099(4) -0.2900(4) -0.30412(13) 0.077(3) Uani 1 1 d . . . . .
C21 C -0.9024(6) -0.5543(6) -0.0836(3) 0.079(4) Uani 1 1 d . . . . .
N1 N -0.8612(4) -0.1891(4) 0.06949(16) 0.056(2) Uani 1 1 d . . . . .
C19 C -0.8484(5) -0.5788(6) -0.0954(3) 0.078(4) Uani 1 1 d . . . . .
C39 C -0.9826(5) -0.6164(4) -0.20221(17) 0.047(2) Uani 1 1 d . . . . .
C53 C -0.8988(5) -0.3961(5) -0.16031(17) 0.049(3) Uani 1 1 d . . . . .
C14 C -1.1686(5) -0.4434(5) -0.23152(19) 0.053(3) Uani 1 1 d . . . . .
C33 C -1.1469(6) -0.6318(6) -0.0473(2) 0.074(4) Uani 1 1 d . . . . .
H33 H -1.110156 -0.639096 -0.040090 0.089 Uiso 1 1 calc R . . . .
C10 C -0.7897(5) -0.1664(6) -0.01782(18) 0.066(3) Uani 1 1 d . . . . .
H10 H -0.802433 -0.197221 -0.028886 0.079 Uiso 1 1 calc R . . . .
C20 C -0.8287(6) -0.5608(6) -0.12120(19) 0.077(4) Uani 1 1 d . . . . .
H20 H -0.847146 -0.531159 -0.131025 0.093 Uiso 1 1 calc R . . . .
C43 C -0.9043(5) -0.2494(5) -0.2500(2) 0.053(3) Uani 1 1 d . . . . .
C2 C -0.9363(5) -0.3500(5) 0.0232(2) 0.061(3) Uani 1 1 d . . . . .
H2 H -0.921131 -0.364489 0.040044 0.073 Uiso 1 1 calc R . . . .
O9 O -1.1558(3) -0.4426(4) -0.20651(12) 0.066(2) Uani 1 1 d . . . . .
C44 C -0.9095(5) -0.2879(6) -0.2697(2) 0.067(3) Uani 1 1 d . . . . .
H44 H -0.891772 -0.281888 -0.287225 0.081 Uiso 1 1 calc R . . . .
N2 N -0.8109(5) -0.2755(5) 0.0383(2) 0.073(3) Uani 1 1 d . . . . .
C22 C -0.7287(5) -0.1302(5) 0.1097(2) 0.066(4) Uani 1 1 d . . . . .
C27 C -1.1113(5) -0.6180(5) -0.13239(17) 0.050(3) Uani 1 1 d . . . . .
C13 C -1.2516(5) -0.4240(5) -0.2648(2) 0.062(3) Uani 1 1 d . . . . .
H13 H -1.239967 -0.455524 -0.275638 0.075 Uiso 1 1 calc R . . . .
C24 C -0.6492(6) -0.1615(6) 0.1396(2) 0.071(3) Uani 1 1 d . U . . .
H24 H -0.632890 -0.188647 0.151786 0.086 Uiso 1 1 calc R . . . .
C30 C -1.1911(6) -0.6733(6) -0.0431(3) 0.075(4) Uani 1 1 d . . . . .
H30 H -1.182816 -0.708067 -0.034039 0.090 Uiso 1 1 calc R . . . .
C60 C -1.1574(7) -0.3421(6) -0.1058(2) 0.080(4) Uani 1 1 d . . . . .
C55 C -0.8302(6) -0.3262(6) -0.1767(2) 0.081(4) Uani 1 1 d . . . . .
H55 H -0.810838 -0.291406 -0.173905 0.097 Uiso 1 1 calc R . . . .
O28 O -1.1544(5) -0.5815(5) -0.2702(2) 0.100(3) Uani 1 1 d . . . . .
O18 O -1.0385(3) -0.5723(3) -0.23730(12) 0.063(2) Uani 1 1 d . . . . .
O27 O -1.1658(5) -0.4012(5) -0.1466(2) 0.103(3) Uani 1 1 d . U . . .
C9 C -0.7977(5) -0.1082(5) 0.0227(2) 0.064(3) Uani 1 1 d . . . . .
H9 H -0.817168 -0.098631 0.039350 0.077 Uiso 1 1 calc R . . . .
C35 C -1.1082(4) -0.5414(5) -0.06793(18) 0.045(2) Uani 1 1 d . . . . .
C47 C -0.9584(5) -0.3085(5) -0.2199(2) 0.066(3) Uani 1 1 d . . . . .
H47 H -0.971787 -0.316386 -0.201642 0.079 Uiso 1 1 calc R . . . .
C59 C -1.1333(6) -0.3872(6) -0.1253(3) 0.072(3) Uani 1 1 d . U . . .
C38 C -0.9663(6) -0.6608(5) -0.2209(3) 0.076(4) Uani 1 1 d . . . . .
H38 H -0.983843 -0.663485 -0.238616 0.091 Uiso 1 1 calc R . . . .
O5 O -0.7023(4) -0.2881(4) 0.0494(2) 0.091(3) Uani 1 1 d . . . . .
C54 C -0.8699(6) -0.3461(6) -0.1575(2) 0.076(4) Uani 1 1 d . . . . .
H54 H -0.877193 -0.323608 -0.141513 0.092 Uiso 1 1 calc R . . . .
C11 C -1.2445(5) -0.3666(5) -0.22368(19) 0.062(3) Uani 1 1 d . . . . .
H11 H -1.228520 -0.359767 -0.205853 0.074 Uiso 1 1 calc R . . . .
C50 C -0.8203(5) -0.3594(5) -0.2000(2) 0.054(3) Uani 1 1 d . . . . .
C6 C -0.9693(6) -0.2708(5) -0.0038(2) 0.070(4) Uani 1 1 d . . . . .
H6 H -0.973760 -0.231124 -0.006275 0.084 Uiso 1 1 calc R . . . .
C29 C -1.2420(6) -0.6629(6) -0.0516(3) 0.070(3) Uani 1 1 d . . . . .
C3 C -0.9540(6) -0.3873(5) 0.0014(2) 0.066(3) Uani 1 1 d . . . . .
H3 H -0.947353 -0.426800 0.003220 0.079 Uiso 1 1 calc R . . . .
C37 C -0.9245(7) -0.7007(7) -0.2133(3) 0.091(4) Uani 1 1 d . U . . .
H37 H -0.914449 -0.730844 -0.225427 0.109 Uiso 1 1 calc R . . . .
C18 C -0.8170(6) -0.6191(7) -0.0806(2) 0.090(5) Uani 1 1 d . . . . .
H18 H -0.828783 -0.629328 -0.062365 0.108 Uiso 1 1 calc R . . . .
C32 C -1.2110(7) -0.5729(7) -0.0708(3) 0.094(4) Uani 1 1 d . U . . .
H32 H -1.218452 -0.539217 -0.080953 0.113 Uiso 1 1 calc R . . . .
C41 C -0.9139(5) -0.6553(7) -0.1690(3) 0.085(5) Uani 1 1 d . . . . .
H41 H -0.896064 -0.653927 -0.151309 0.102 Uiso 1 1 calc R . . . .
C31 C -1.2554(9) -0.6111(8) -0.0657(3) 0.115(5) Uani 1 1 d . U . . .
H31 H -1.293078 -0.602761 -0.071319 0.138 Uiso 1 1 calc R . . . .
C57 C -1.2328(8) -0.5774(8) -0.2939(4) 0.116(5) Uani 1 1 d . U . . .
H57A H -1.257147 -0.547660 -0.301710 0.173 Uiso 1 1 calc GR . . . .
H57B H -1.247676 -0.589227 -0.275797 0.173 Uiso 1 1 calc GR . . . .
H57C H -1.232137 -0.609958 -0.306581 0.173 Uiso 1 1 calc GR . . . .
H65 H -0.779036 -0.321089 -0.373869 0.139 Uiso 1 1 d DR . . . .

loop_
_atom_site_aniso_label
_atom_site_aniso_U_11
_atom_site_aniso_U_22
_atom_site_aniso_U_33
_atom_site_aniso_U_23
_atom_site_aniso_U_13
_atom_site_aniso_U_12
C65 0.199(11) 0.199(11) 0.200(11) 0.0000(14) -0.0004(14) -0.0002(14)
C61 0.104(5) 0.104(5) 0.104(5) -0.0004(14) -0.0004(14) 0.0015(14)
C64 0.126(6) 0.126(6) 0.126(6) -0.0001(14) -0.0006(14) -0.0013(14)
C62 0.087(4) 0.087(4) 0.086(4) 0.0003(14) -0.0006(14) -0.0015(14)
C16 0.097(11) 0.110(11) 0.054(6) 0.021(7) -0.032(7) -0.035(9)
C36 0.077(4) 0.077(4) 0.078(4) 0.0002(14) -0.0011(14) -0.0007(14)
C58 0.061(9) 0.092(12) 0.092(10) -0.031(9) -0.022(8) -0.010(8)
C17 0.075(4) 0.075(4) 0.074(4) 0.0008(14) -0.0006(14) -0.0016(14)
O6 0.127(4) 0.127(4) 0.128(4) -0.0003(14) -0.0013(14) -0.0011(14)
Eu1 0.0534(3) 0.0595(3) 0.02826(19) 0.00339(19) 0.00514(19) -0.0064(3)
Eu2 0.0632(4) 0.0557(3) 0.02709(19) 0.00236(19) 0.0048(2) 0.0095(3)
Eu3 0.0594(4) 0.0496(3) 0.0416(2) -0.0019(2) 0.0019(2) -0.0036(3)
P5 0.0574(18) 0.0676(19) 0.0312(11) 0.0055(11) -0.0004(11) -0.0249(15)
P1 0.0562(19) 0.067(2) 0.0451(13) 0.0061(12) -0.0100(12) -0.0314(16)
P2 0.083(2) 0.076(2) 0.0492(15) 0.0196(15) -0.0251(15) -0.047(2)
P4 0.0589(18) 0.0589(18) 0.060(2) 0.0051(12) 0.0051(12) -0.026(2)
O17 0.089(6) 0.054(5) 0.054(4) -0.007(3) 0.005(4) 0.028(4)
O13 0.066(6) 0.105(8) 0.097(6) 0.005(5) 0.019(5) 0.047(5)
P3 0.070(3) 0.061(2) 0.124(3) 0.019(2) -0.036(2) -0.0308(19)
C4 0.046(6) 0.051(6) 0.033(4) 0.002(4) -0.001(4) -0.012(5)
O23 0.115(7) 0.088(6) 0.031(3) 0.005(3) 0.004(4) -0.061(5)
O26 0.066(5) 0.067(5) 0.034(3) 0.006(3) 0.008(3) 0.034(4)
C42 0.050(6) 0.030(5) 0.035(4) 0.001(4) 0.000(4) 0.014(4)
C51 0.055(7) 0.044(6) 0.066(6) -0.007(5) 0.035(5) -0.014(5)
C52 0.058(7) 0.049(7) 0.051(5) -0.001(5) 0.007(5) -0.014(5)
O10 0.060(5) 0.100(7) 0.041(3) 0.006(4) 0.006(3) 0.040(5)
C56 0.062(7) 0.066(8) 0.046(5) 0.019(5) 0.003(5) -0.021(6)
N4 0.073(7) 0.059(6) 0.058(5) 0.014(4) -0.010(5) -0.018(5)
O7 0.070(5) 0.046(4) 0.051(3) -0.001(3) -0.001(3) -0.007(4)
O2 0.047(4) 0.080(5) 0.041(3) 0.010(3) 0.001(3) -0.033(4)
O12 0.064(5) 0.049(4) 0.024(2) 0.003(2) 0.008(3) -0.009(4)
O16 0.048(4) 0.056(4) 0.031(3) 0.001(3) -0.007(3) -0.016(3)
O25 0.075(6) 0.109(7) 0.040(4) -0.003(4) 0.016(3) -0.042(5)
O4 0.079(6) 0.075(6) 0.054(4) 0.018(4) -0.030(4) -0.048(5)
C1 0.041(6) 0.069(8) 0.040(5) -0.001(4) -0.009(4) -0.032(6)
O14 0.091(7) 0.100(8) 0.106(7) -0.065(6) 0.013(5) -0.025(6)
O22 0.111(7) 0.075(6) 0.048(4) -0.017(4) 0.012(4) -0.055(5)
O24 0.051(4) 0.059(4) 0.031(3) 0.012(3) 0.003(3) -0.006(4)
O19 0.067(5) 0.094(6) 0.030(3) 0.029(3) -0.010(3) -0.044(4)
C5 0.068(3) 0.067(3) 0.067(3) 0.0005(14) -0.0014(14) -0.0002(14)
C25 0.057(7) 0.066(7) 0.024(4) -0.001(4) 0.006(4) -0.017(6)
C12 0.050(6) 0.066(8) 0.038(5) 0.007(5) -0.003(4) 0.015(6)
C7 0.055(7) 0.047(7) 0.038(5) -0.005(4) 0.009(4) -0.011(5)
N5 0.050(5) 0.050(5) 0.043(5) 0.013(3) 0.013(3) -0.020(6)
C40 0.059(7) 0.053(7) 0.071(7) 0.012(5) -0.003(6) 0.002(6)
C46 0.054(7) 0.052(6) 0.041(5) -0.003(4) -0.008(4) -0.028(5)
C34 0.051(7) 0.053(7) 0.042(5) 0.008(4) 0.004(4) -0.008(5)
O3 0.074(3) 0.074(3) 0.074(2) 0.0002(13) -0.0011(13) -0.0036(14)
O15 0.038(4) 0.069(5) 0.047(3) 0.010(3) 0.007(3) -0.006(3)
C28 0.048(6) 0.064(7) 0.031(4) 0.009(4) -0.002(4) -0.013(6)
O8 0.109(7) 0.065(5) 0.042(3) -0.015(3) -0.034(4) 0.001(5)
O29 0.084(7) 0.108(8) 0.084(6) -0.004(6) -0.030(5) -0.007(7)
O1 0.050(4) 0.069(5) 0.045(3) -0.013(3) -0.010(3) -0.022(4)
C26 0.042(6) 0.063(7) 0.039(4) -0.008(4) 0.008(4) -0.022(5)
C63 0.090(10) 0.069(9) 0.064(6) 0.006(6) -0.005(6) -0.045(7)
O11 0.072(6) 0.097(7) 0.080(5) 0.046(5) -0.014(4) -0.034(5)
N3 0.091(8) 0.089(9) 0.071(6) 0.042(6) -0.038(6) -0.062(7)
O21 0.053(5) 0.053(5) 0.104(6) 0.023(4) -0.007(4) -0.021(4)
C15 0.126(12) 0.065(8) 0.047(6) 0.018(5) -0.022(6) -0.056(8)
C49 0.066(8) 0.073(8) 0.037(5) 0.012(5) 0.005(4) -0.020(6)
C23 0.086(4) 0.085(4) 0.086(4) 0.0005(14) -0.0010(14) -0.0015(14)
C48 0.070(8) 0.072(8) 0.057(6) -0.017(5) 0.009(6) -0.038(7)
C8 0.056(7) 0.068(8) 0.054(6) 0.007(5) -0.012(5) -0.018(6)
C45 0.084(9) 0.063(7) 0.038(5) 0.005(4) 0.011(5) -0.047(7)
O20 0.072(6) 0.123(8) 0.035(3) -0.009(4) -0.011(3) -0.017(5)
C21 0.070(9) 0.083(10) 0.084(8) -0.007(7) 0.045(7) 0.026(7)
N1 0.052(6) 0.065(6) 0.052(4) 0.004(4) -0.018(4) -0.032(5)
C19 0.057(8) 0.100(11) 0.077(7) 0.007(7) 0.029(6) 0.024(8)
C39 0.054(6) 0.047(6) 0.038(4) 0.000(4) 0.000(4) -0.001(5)
C53 0.059(7) 0.063(7) 0.025(4) -0.002(4) 0.012(4) -0.016(6)
C14 0.055(7) 0.061(7) 0.043(5) -0.001(5) 0.002(5) 0.001(6)
C33 0.068(8) 0.089(10) 0.065(6) 0.036(7) -0.020(6) -0.021(7)
C10 0.080(9) 0.092(9) 0.025(4) -0.004(5) -0.004(5) -0.029(7)
C20 0.090(9) 0.102(10) 0.040(5) 0.020(6) 0.014(5) 0.062(8)
C43 0.048(7) 0.044(6) 0.068(6) 0.008(5) -0.012(5) -0.013(5)
C2 0.082(9) 0.052(7) 0.050(5) 0.001(5) -0.028(6) -0.005(6)
O9 0.064(5) 0.103(6) 0.031(3) 0.005(3) -0.018(3) 0.023(5)
C44 0.067(8) 0.089(9) 0.046(5) 0.005(6) 0.010(5) -0.029(7)
N2 0.066(7) 0.063(7) 0.089(7) -0.007(5) -0.015(5) -0.014(6)
C22 0.077(9) 0.074(8) 0.046(5) 0.009(5) -0.016(5) -0.043(7)
C27 0.050(6) 0.069(7) 0.032(4) 0.003(4) 0.003(4) -0.024(6)
C13 0.071(8) 0.067(8) 0.048(5) 0.003(5) -0.006(5) 0.030(7)
C24 0.072(3) 0.071(3) 0.071(3) 0.0013(14) -0.0025(14) -0.0014(14)
C30 0.060(9) 0.069(9) 0.096(9) 0.033(7) -0.004(7) -0.019(7)
C60 0.118(12) 0.075(9) 0.046(5) -0.007(5) -0.014(6) 0.048(8)
C55 0.122(12) 0.077(9) 0.045(5) -0.027(6) 0.036(6) -0.041(8)
O28 0.084(7) 0.093(8) 0.123(8) -0.006(6) 0.038(6) -0.030(6)
O18 0.079(6) 0.074(5) 0.036(3) -0.002(3) 0.002(3) -0.006(4)
O27 0.103(3) 0.104(3) 0.103(3) -0.0029(14) -0.0002(14) 0.0014(14)
C9 0.067(8) 0.083(9) 0.041(5) -0.008(5) 0.018(5) -0.013(7)
C35 0.040(6) 0.056(7) 0.040(4) 0.006(4) 0.001(4) -0.007(5)
C47 0.076(9) 0.071(8) 0.049(5) -0.007(5) 0.005(5) -0.039(7)
C59 0.073(4) 0.073(4) 0.071(3) -0.0005(14) 0.0006(14) 0.0005(14)
C38 0.079(9) 0.066(8) 0.083(8) -0.019(6) 0.000(7) 0.013(7)
O5 0.071(6) 0.060(6) 0.142(8) -0.018(5) -0.023(6) -0.024(5)
C54 0.110(11) 0.078(9) 0.041(5) -0.018(5) 0.029(6) -0.032(8)
C11 0.067(8) 0.086(9) 0.032(4) -0.005(5) -0.001(5) 0.029(7)
C50 0.060(7) 0.053(7) 0.050(5) -0.002(5) 0.007(5) -0.016(6)
C6 0.112(11) 0.041(6) 0.057(6) 0.004(5) -0.034(7) -0.001(7)
C29 0.050(8) 0.068(9) 0.092(8) 0.001(7) 0.012(7) -0.010(7)
C3 0.093(10) 0.030(6) 0.075(7) 0.001(5) -0.008(6) 0.000(6)
C37 0.091(4) 0.090(4) 0.091(4) -0.0002(14) 0.0007(14) 0.0005(14)
C18 0.105(11) 0.120(12) 0.043(6) 0.011(7) 0.030(6) 0.038(10)
C32 0.094(4) 0.094(4) 0.095(4) 0.0010(14) 0.0003(14) -0.0006(14)
C41 0.059(8) 0.114(12) 0.083(8) 0.060(8) -0.012(6) -0.013(8)
C31 0.115(6) 0.115(6) 0.116(6) 0.0007(14) 0.0001(14) -0.0001(14)
C57 0.115(6) 0.115(6) 0.118(6) -0.001(3) -0.001(3) -0.001(3)

loop_
_atom_type_symbol
_atom_type_description
_atom_type_scat_dispersion_real
_atom_type_scat_dispersion_imag
_atom_type_scat_source
C C 0.0033 0.0016 'International Tables Vol C Tables 4.2.6.8 and 6.1.1.4'
H H 0.0000 0.0000 'International Tables Vol C Tables 4.2.6.8 and 6.1.1.4'
Eu Eu -0.1578 3.6682 'International Tables Vol C Tables 4.2.6.8 and 6.1.1.4'
N N 0.0061 0.0033 'International Tables Vol C Tables 4.2.6.8 and 6.1.1.4'
O O 0.0106 0.0060 'International Tables Vol C Tables 4.2.6.8 and 6.1.1.4'
P P 0.1023 0.0942 'International Tables Vol C Tables 4.2.6.8 and 6.1.1.4'

loop_
_geom_angle_atom_site_label_1
_geom_angle_atom_site_label_2
_geom_angle_atom_site_label_3
_geom_angle
_geom_angle_site_symmetry_1
_geom_angle_site_symmetry_3
_geom_angle_publ_flag
C64 C65 H65 72.0 . . ?
C60 C65 C64 111(2) 4_434 . ?
C60 C65 H65 95.1 4_434 . ?
C62 C61 H61 118.4 2_355 . ?
C60 C61 H61 118.4 . . ?
C60 C61 C62 123.2(16) . 2_355 ?
C65 C64 H64 122.6 . . ?
C63 C64 C65 114.8(18) . . ?
C63 C64 H64 122.6 . . ?
C61 C62 H62 119.4 4_434 . ?
C63 C62 C61 121.2(14) . 4_434 ?
C63 C62 H62 119.4 . . ?
C15 C16 H16 121.2 . . ?
C15 C16 C18 117.6(12) . 2_355 ?
C18 C16 H16 121.2 2_355 . ?
C37 C36 O6 119.8(14) 2_355 . ?
C37 C36 C41 125.0(15) 2_355 2_355 ?
C41 C36 O6 115.0(12) 2_355 . ?
O29 C58 Eu3 60.1(7) . . ?
O29 C58 O28 120.0(13) . . ?
O29 C58 C57 126.2(18) . . ?
O28 C58 Eu3 60.0(7) . . ?
C57 C58 Eu3 172.2(14) . . ?
C57 C58 O28 113.8(18) . . ?
C15 C17 H17 119.4 . . ?
C15 C17 C20 121.3(11) . 2_355 ?
C20 C17 H17 119.4 2_355 . ?
C36 O6 P3 126.5(11) . . ?
O13 Eu1 Eu3 63.7(2) . 2_355 ?
O13 Eu1 O26 148.5(2) . . ?
O13 Eu1 O7 79.5(3) . . ?
O13 Eu1 O12 86.3(3) . . ?
O13 Eu1 O16 79.3(3) . . ?
O13 Eu1 O25 78.6(3) . . ?
O13 Eu1 O24 79.6(3) . . ?
O13 Eu1 O15 127.0(3) . . ?
O13 Eu1 O8 121.6(3) . . ?
O26 Eu1 Eu3 146.45(15) . 2_355 ?
O26 Eu1 O7 129.0(2) . . ?
O26 Eu1 O16 121.2(2) . . ?
O26 Eu1 O25 87.1(3) . . ?
O26 Eu1 O24 69.9(2) . . ?
O26 Eu1 O15 71.8(2) . . ?
O26 Eu1 O8 80.6(2) . . ?
O7 Eu1 Eu3 37.38(15) . 2_355 ?
O7 Eu1 O16 67.02(18) . . ?
O12 Eu1 Eu3 110.79(14) . 2_355 ?
O12 Eu1 O26 74.4(2) . . ?
O12 Eu1 O7 148.1(2) . . ?
O12 Eu1 O16 82.44(17) . . ?
O12 Eu1 O25 114.71(19) . . ?
O12 Eu1 O24 64.85(19) . . ?
O12 Eu1 O15 74.4(2) . . ?
O12 Eu1 O8 152.1(3) . . ?
O16 Eu1 Eu3 34.28(13) . 2_355 ?
O25 Eu1 Eu3 117.37(17) . 2_355 ?
O25 Eu1 O7 90.4(2) . . ?
O25 Eu1 O16 150.9(2) . . ?
O24 Eu1 Eu3 143.29(15) . 2_355 ?
O24 Eu1 O7 138.1(2) . . ?
O24 Eu1 O16 141.9(2) . . ?
O24 Eu1 O25 50.1(2) . . ?
O15 Eu1 Eu3 77.80(15) . 2_355 ?
O15 Eu1 O7 91.7(2) . . ?
O15 Eu1 O16 50.0(2) . . ?
O15 Eu1 O25 154.2(3) . . ?
O15 Eu1 O24 129.6(2) . . ?
O8 Eu1 Eu3 83.74(16) . 2_355 ?
O8 Eu1 O7 49.7(2) . . ?
O8 Eu1 O16 100.5(2) . . ?
O8 Eu1 O25 75.5(3) . . ?
O8 Eu1 O24 117.5(2) . . ?
O8 Eu1 O15 86.3(3) . . ?
O17 Eu2 O26 137.0(2) . . ?
O17 Eu2 O12 71.1(2) . . ?
O17 Eu2 O24 83.0(2) . . ?
O17 Eu2 O11 70.8(3) . . ?
O17 Eu2 O27 147.0(3) . . ?
O23 Eu2 O17 77.0(3) . . ?
O23 Eu2 O26 127.9(2) . . ?
O23 Eu2 O12 135.3(3) . . ?
O23 Eu2 O24 83.6(2) . . ?
O23 Eu2 O11 142.5(3) . . ?
O23 Eu2 O9 84.6(3) . . ?
O23 Eu2 O27 128.9(3) . . ?
O26 Eu2 O12 67.36(19) . . ?
O26 Eu2 O27 48.0(3) . . ?
O24 Eu2 O26 68.5(2) . . ?
O24 Eu2 O12 62.4(2) . . ?
O24 Eu2 O11 110.3(2) . . ?
O24 Eu2 O27 116.2(3) . . ?
O11 Eu2 O26 89.3(3) . . ?
O11 Eu2 O12 48.2(2) . . ?
O11 Eu2 O27 77.2(3) . . ?
O9 Eu2 O17 92.7(3) . . ?
O9 Eu2 O26 120.9(2) . . ?
O9 Eu2 O12 126.6(3) . . ?
O9 Eu2 O24 168.1(2) . . ?
O9 Eu2 O11 78.4(3) . . ?
O9 Eu2 O27 72.9(3) . . ?
O27 Eu2 O12 93.4(3) . . ?
C58 Eu3 Eu1 110.3(3) . 4_434 ?
O10 Eu3 C58 67.8(3) . . ?
O10 Eu3 Eu1 135.28(18) . 4_434 ?
O10 Eu3 O7 151.4(3) . 4_434 ?
O10 Eu3 O16 97.2(2) . 4_434 ?
O10 Eu3 O22 80.1(3) . . ?
O10 Eu3 O29 71.0(3) . . ?
O10 Eu3 O28 69.9(3) . . ?
O7 Eu3 C58 138.4(3) 4_434 . ?
O7 Eu3 Eu1 38.98(14) 4_434 4_434 ?
O7 Eu3 O29 127.1(3) 4_434 . ?
O7 Eu3 O28 138.4(3) 4_434 . ?
O16 Eu3 C58 96.9(4) 4_434 . ?
O16 Eu3 Eu1 38.11(14) 4_434 4_434 ?
O16 Eu3 O7 72.0(2) 4_434 4_434 ?
O16 Eu3 O29 73.2(3) 4_434 . ?
O16 Eu3 O28 122.2(3) 4_434 . ?
O14 Eu3 C58 70.4(4) . . ?
O14 Eu3 Eu1 64.8(2) . 4_434 ?
O14 Eu3 O10 138.0(3) . . ?
O14 Eu3 O7 70.0(3) . 4_434 ?
O14 Eu3 O16 91.4(3) . 4_434 ?
O14 Eu3 O22 141.6(3) . . ?
O14 Eu3 O29 72.4(3) . . ?
O14 Eu3 O28 70.8(3) . . ?
O22 Eu3 C58 145.7(4) . . ?
O22 Eu3 Eu1 84.16(16) . 4_434 ?
O22 Eu3 O7 71.6(3) . 4_434 ?
O22 Eu3 O16 75.1(2) . 4_434 ?
O22 Eu3 O29 133.3(4) . . ?
O22 Eu3 O28 146.5(3) . . ?
O29 Eu3 C58 23.7(4) . . ?
O29 Eu3 Eu1 91.3(2) . 4_434 ?
O28 Eu3 C58 25.4(4) . . ?
O28 Eu3 Eu1 127.9(2) . 4_434 ?
O28 Eu3 O29 49.1(4) . . ?
O18 Eu3 C58 103.2(4) . . ?
O18 Eu3 Eu1 127.40(19) . 4_434 ?
O18 Eu3 O10 94.4(2) . . ?
O18 Eu3 O7 89.8(2) . 4_434 ?
O18 Eu3 O16 159.4(2) . 4_434 ?
O18 Eu3 O14 91.2(3) . . ?
O18 Eu3 O22 90.4(3) . . ?
O18 Eu3 O29 126.9(3) . . ?
O18 Eu3 O28 77.8(3) . . ?
N4 P5 P5 88.3(3) . 8_444 ?
N4 P5 O19 113.9(5) . . ?
N4 P5 N5 119.3(5) . . ?
N4 P5 O20 110.8(5) . . ?
O19 P5 P5 117.2(3) . 8_444 ?
N5 P5 P5 31.4(4) . 8_444 ?
N5 P5 O19 104.8(3) . . ?
N5 P5 O20 108.0(5) . . ?
O20 P5 P5 129.3(4) . 8_444 ?
O20 P5 O19 97.8(4) . . ?
O2 P1 O1 98.0(4) . . ?
O2 P1 N2 110.3(5) . . ?
O1 P1 N2 113.2(5) . . ?
N1 P1 O2 109.8(5) . . ?
N1 P1 O1 104.7(4) . . ?
N1 P1 N2 118.8(5) . . ?
O3 P2 O4 98.3(5) . . ?
O3 P2 N1 107.3(5) . . ?
N3 P2 O4 113.9(5) . . ?
N3 P2 O3 111.1(5) . . ?
N3 P2 N1 118.7(5) . . ?
N1 P2 O4 105.5(4) . . ?
N4 P4 N4 113.2(7) 8_444 . ?
N4 P4 O21 113.4(5) 8_444 8_444 ?
N4 P4 O21 110.5(4) 8_444 . ?
N4 P4 O21 113.4(5) . . ?
N4 P4 O21 110.5(4) . 8_444 ?
O21 P4 O21 94.6(6) 8_444 . ?
C42 O17 Eu2 168.1(6) . . ?
C21 O13 Eu1 139.4(8) . . ?
N3 P3 O6 110.4(6) . . ?
N2 P3 O6 112.0(6) . . ?
N2 P3 N3 114.1(6) . . ?
N2 P3 O5 111.6(6) . . ?
O5 P3 O6 94.9(6) . . ?
O5 P3 N3 112.3(5) . . ?
C5 C4 C7 121.8(9) . . ?
C3 C4 C5 118.5(9) . . ?
C3 C4 C7 119.6(10) . . ?
C49 O23 Eu2 161.3(7) . . ?
Eu1 O26 Eu2 100.4(2) . . ?
C59 O26 Eu1 152.8(8) . . ?
C59 O26 Eu2 97.0(7) . . ?
O17 C42 C39 121.7(7) . . ?
O17 C42 O18 120.3(8) . . ?
O18 C42 C39 118.0(8) . . ?
C52 C51 H51 119.1 . . ?
C52 C51 C50 121.7(9) . . ?
C50 C51 H51 119.2 . . ?
C51 C52 H52 120.8 . . ?
C51 C52 C53 118.4(9) . . ?
C53 C52 H52 120.8 . . ?
C14 O10 Eu3 163.8(7) . . ?
O25 C56 O24 120.5(9) . . ?
O25 C56 C53 119.0(10) . . ?
O24 C56 C53 120.5(9) . . ?
P5 N4 P4 122.9(6) . . ?
Eu3 O7 Eu1 103.6(2) 2_355 . ?
C7 O7 Eu1 89.3(5) . . ?
C7 O7 Eu3 151.2(6) . 2_355 ?
C8 O2 P1 119.8(6) . . ?
Eu1 O12 Eu2 98.4(2) . . ?
C28 O12 Eu1 148.8(6) . . ?
C28 O12 Eu2 92.5(5) . . ?
Eu3 O16 Eu1 107.6(2) 2_355 . ?
C35 O16 Eu1 91.1(5) . . ?
C35 O16 Eu3 139.9(5) . 2_355 ?
C56 O25 Eu1 93.9(6) . . ?
C22 O4 P2 123.5(8) . . ?
C2 C1 O1 120.3(8) . . ?
C2 C1 C6 121.8(9) . . ?
C6 C1 O1 117.5(10) . . ?
C21 O14 Eu3 134.7(10) 4_434 . ?
C49 O22 Eu3 148.7(7) . . ?
Eu2 O24 Eu1 99.6(2) . . ?
C56 O24 Eu1 94.4(5) . . ?
C56 O24 Eu2 142.7(7) . . ?
C50 O19 P5 126.9(6) 8_444 . ?
C4 C5 H5 119.0 . . ?
C6 C5 C4 121.9(11) . . ?
C6 C5 H5 119.0 . . ?
C26 C25 H25 119.6 . . ?
C22 C25 H25 119.6 7_455 . ?
C22 C25 C26 120.8(10) 7_455 . ?
C13 C12 C14 119.6(9) . . ?
C11 C12 C14 123.5(9) . . ?
C11 C12 C13 116.7(9) . . ?
O7 C7 C4 122.6(9) . . ?
O8 C7 C4 116.3(9) . . ?
O8 C7 O7 120.9(8) . . ?
P5 N5 P5 117.2(8) 8_444 . ?
C39 C40 H40 118.8 . . ?
C39 C40 C41 122.4(12) . . ?
C41 C40 H40 118.8 . . ?
C45 C46 C49 121.9(9) . . ?
C45 C46 C47 116.4(9) . . ?
C47 C46 C49 121.6(9) . . ?
C33 C34 C35 122.2(10) . . ?
C33 C34 C32 117.5(11) . . ?
C32 C34 C35 120.2(11) . . ?
C15 O3 P2 121.8(8) . . ?
C35 O15 Eu1 97.2(6) . . ?
O12 C28 C27 119.0(9) . . ?
O11 C28 O12 118.0(10) . . ?
O11 C28 C27 123.0(9) . . ?
C7 O8 Eu1 99.8(6) . . ?
C58 O29 Eu3 96.2(8) . . ?
C1 O1 P1 122.0(6) . . ?
C25 C26 H26 119.4 . . ?
C27 C26 C25 121.2(9) . . ?
C27 C26 H26 119.4 . . ?
C62 C63 C64 122.5(14) . . ?
C62 C63 O20 123.9(12) . . ?
O20 C63 C64 113.2(12) . . ?
C28 O11 Eu2 99.2(6) . . ?
P2 N3 P3 125.3(6) . . ?
C43 O21 P4 120.9(7) . . ?
C16 C15 C17 122.0(11) . . ?
C16 C15 O3 115.7(11) . . ?
C17 C15 O3 122.1(10) . . ?
O23 C49 O22 123.3(10) . . ?
O23 C49 C46 118.3(9) . . ?
O22 C49 C46 118.3(8) . . ?
C22 C23 H23 120.4 . . ?
C22 C23 C24 119.2(13) . . ?
C24 C23 H23 120.4 . . ?
C43 C48 H48 120.5 . . ?
C47 C48 H48 120.5 . . ?
C47 C48 C43 119.0(10) . . ?
C10 C8 O2 117.6(10) . . ?
C9 C8 O2 122.8(10) . . ?
C9 C8 C10 119.5(10) . . ?
C46 C45 H45 119.4 . . ?
C46 C45 C44 121.2(10) . . ?
C44 C45 H45 119.4 . . ?
C63 O20 P5 125.5(9) . . ?
O13 C21 O14 124.1(11) . 2_355 ?
O13 C21 C19 119.7(11) . . ?
O14 C21 C19 116.2(13) 2_355 . ?
P1 N1 P2 119.8(7) . . ?
C20 C19 C21 120.0(12) . . ?
C20 C19 C18 118.9(10) . . ?
C18 C19 C21 121.1(11) . . ?
C40 C39 C42 122.7(9) . . ?
C40 C39 C38 117.4(11) . . ?
C38 C39 C42 119.8(9) . . ?
C52 C53 C56 118.4(9) . . ?
C54 C53 C52 118.2(8) . . ?
C54 C53 C56 123.3(9) . . ?
O10 C14 C12 118.8(8) . . ?
O10 C14 O9 124.6(10) . . ?
O9 C14 C12 116.3(9) . . ?
C34 C33 H33 119.0 . . ?
C34 C33 C30 122.1(12) . . ?
C30 C33 H33 119.0 . . ?
C8 C10 H10 120.6 . . ?
C11 C10 C8 118.7(10) 5_544 . ?
C11 C10 H10 120.6 5_544 . ?
C17 C20 H20 121.0 4_434 . ?
C19 C20 C17 118.0(11) . 4_434 ?
C19 C20 H20 121.0 . . ?
C48 C43 O21 119.0(10) . . ?
C44 C43 O21 121.5(10) . . ?
C44 C43 C48 119.5(10) . . ?
C1 C2 H2 120.8 . . ?
C1 C2 C3 118.3(9) . . ?
C3 C2 H2 120.8 . . ?
C14 O9 Eu2 144.4(7) . . ?
C45 C44 H44 119.5 . . ?
C43 C44 C45 120.9(10) . . ?
C43 C44 H44 119.5 . . ?
P3 N2 P1 122.6(7) . . ?
C25 C22 O4 116.6(10) 7_565 . ?
C25 C22 C23 119.9(11) 7_565 . ?
C23 C22 O4 123.5(10) . . ?
C26 C27 C28 122.0(9) . . ?
C26 C27 C24 118.5(10) . 7_455 ?
C24 C27 C28 119.5(10) 7_455 . ?
C12 C13 H13 120.3 . . ?
C9 C13 C12 119.3(10) 5_444 . ?
C9 C13 H13 120.3 5_444 . ?
C23 C24 H24 119.9 . . ?
C27 C24 C23 120.2(12) 7_565 . ?
C27 C24 H24 119.9 7_565 . ?
C33 C30 H30 120.1 . . ?
C29 C30 C33 119.8(12) . . ?
C29 C30 H30 120.1 . . ?
C65 C60 C59 116.9(15) 2_355 . ?
C61 C60 C65 121.9(17) . 2_355 ?
C61 C60 C59 121.0(13) . . ?
C54 C55 H55 121.4 . . ?
C50 C55 H55 121.4 . . ?
C50 C55 C54 117.3(11) . . ?
C58 O28 Eu3 94.6(9) . . ?
C42 O18 Eu3 143.5(6) . . ?
C59 O27 Eu2 91.8(8) . . ?
C8 C9 C13 122.1(10) . 5_544 ?
C8 C9 H9 118.9 . . ?
C13 C9 H9 118.9 5_544 . ?
O16 C35 C34 120.7(9) . . ?
O15 C35 O16 120.6(8) . . ?
O15 C35 C34 118.4(9) . . ?
C46 C47 C48 122.5(10) . . ?
C46 C47 H47 118.8 . . ?
C48 C47 H47 118.8 . . ?
O26 C59 C60 123.7(12) . . ?
O26 C59 O27 120.7(12) . . ?
O27 C59 C60 115.6(12) . . ?
C39 C38 H38 119.5 . . ?
C37 C38 C39 120.9(12) . . ?
C37 C38 H38 119.5 . . ?
C29 O5 P3 125.6(9) 7_565 . ?
C53 C54 C55 124.0(10) . . ?
C53 C54 H54 118.0 . . ?
C55 C54 H54 118.0 . . ?
C12 C11 H11 118.4 . . ?
C10 C11 C12 123.2(9) 5_444 . ?
C10 C11 H11 118.4 5_444 . ?
C51 C50 O19 116.4(9) . 8_444 ?
C55 C50 C51 120.4(9) . . ?
C55 C50 O19 123.3(9) . 8_444 ?
C1 C6 H6 121.2 . . ?
C5 C6 C1 117.5(11) . . ?
C5 C6 H6 121.2 . . ?
C30 C29 O5 123.8(13) . 7_455 ?
C30 C29 C31 121.1(13) . . ?
C31 C29 O5 115.0(13) . 7_455 ?
C4 C3 C2 121.2(10) . . ?
C4 C3 H3 119.4 . . ?
C2 C3 H3 119.4 . . ?
C36 C37 C38 118.0(15) 4_434 . ?
C36 C37 H37 121.0 4_434 . ?
C38 C37 H37 121.0 . . ?
C16 C18 H18 119.0 4_434 . ?
C19 C18 C16 121.9(10) . 4_434 ?
C19 C18 H18 119.0 . . ?
C34 C32 H32 119.2 . . ?
C34 C32 C31 121.6(16) . . ?
C31 C32 H32 119.2 . . ?
C36 C41 C40 116.0(12) 4_434 . ?
C36 C41 H41 122.0 4_434 . ?
C40 C41 H41 122.0 . . ?
C29 C31 H31 121.1 . . ?
C32 C31 C29 117.8(17) . . ?
C32 C31 H31 121.1 . . ?
C58 C57 H57A 109.5 . . ?
C58 C57 H57B 109.5 . . ?
C58 C57 H57C 109.5 . . ?
H57A C57 H57B 109.5 . . ?
H57A C57 H57C 109.5 . . ?
H57B C57 H57C 109.5 . . ?

loop_
_geom_bond_atom_site_label_1
_geom_bond_atom_site_label_2
_geom_bond_distance
_geom_bond_site_symmetry_2
_geom_bond_publ_flag
C65 C64 1.62(3) . ?
C65 C60 1.41(3) 4_434 ?
C65 H65 0.9359 . ?
C61 H61 0.9300 . ?
C61 C62 1.420(19) 2_355 ?
C61 C60 1.240(17) . ?
C64 H64 0.9300 . ?
C64 C63 1.36(2) . ?
C62 H62 0.9300 . ?
C62 C63 1.266(17) . ?
C16 H16 0.9300 . ?
C16 C15 1.323(14) . ?
C16 C18 1.383(17) 2_355 ?
C36 O6 1.418(17) . ?
C36 C37 1.306(18) 2_355 ?
C36 C41 1.338(19) 2_355 ?
C58 Eu3 2.999(14) . ?
C58 O29 1.212(18) . ?
C58 O28 1.290(17) . ?
C58 C57 1.25(2) . ?
C17 H17 0.9300 . ?
C17 C15 1.344(16) . ?
C17 C20 1.382(16) 2_355 ?
O6 P3 1.627(13) . ?
Eu1 Eu3 4.1220(7) 2_355 ?
Eu1 O13 2.391(8) . ?
Eu1 O26 2.426(6) . ?
Eu1 O7 2.668(6) . ?
Eu1 O12 2.420(6) . ?
Eu1 O16 2.669(6) . ?
Eu1 O25 2.607(7) . ?
Eu1 O24 2.576(5) . ?
Eu1 O15 2.543(6) . ?
Eu1 O8 2.459(7) . ?
Eu2 O17 2.403(7) . ?
Eu2 O23 2.349(6) . ?
Eu2 O26 2.604(6) . ?
Eu2 O12 2.681(6) . ?
Eu2 O24 2.487(7) . ?
Eu2 O11 2.556(8) . ?
Eu2 O9 2.375(6) . ?
Eu2 O27 2.634(10) . ?
Eu3 O10 2.380(7) . ?
Eu3 O7 2.575(7) 4_434 ?
Eu3 O16 2.436(6) 4_434 ?
Eu3 O14 2.369(8) . ?
Eu3 O22 2.386(7) . ?
Eu3 O29 2.615(9) . ?
Eu3 O28 2.605(9) . ?
Eu3 O18 2.316(7) . ?
P5 P5 2.680(4) 8_444 ?
P5 N4 1.532(11) . ?
P5 O19 1.595(7) . ?
P5 N5 1.570(7) . ?
P5 O20 1.581(8) . ?
P1 O2 1.565(7) . ?
P1 O1 1.592(7) . ?
P1 N1 1.556(9) . ?
P1 N2 1.625(12) . ?
P2 O4 1.600(8) . ?
P2 O3 1.537(8) . ?
P2 N3 1.524(14) . ?
P2 N1 1.567(8) . ?
P4 N4 1.578(10) 8_444 ?
P4 N4 1.578(10) . ?
P4 O21 1.605(8) . ?
P4 O21 1.605(8) 8_444 ?
O17 C42 1.211(10) . ?
O13 C21 1.219(15) . ?
P3 N3 1.596(13) . ?
P3 N2 1.546(10) . ?
P3 O5 1.572(11) . ?
C4 C5 1.388(15) . ?
C4 C7 1.480(12) . ?
C4 C3 1.296(14) . ?
O23 C49 1.240(11) . ?
O26 C59 1.152(14) . ?
C42 C39 1.459(13) . ?
C42 O18 1.258(9) . ?
C51 H51 0.9300 . ?
C51 C52 1.361(13) . ?
C51 C50 1.362(14) . ?
C52 H52 0.9300 . ?
C52 C53 1.394(13) . ?
O10 C14 1.214(11) . ?
C56 O25 1.243(11) . ?
C56 O24 1.283(12) . ?
C56 C53 1.452(13) . ?
O7 C7 1.252(12) . ?
O2 C8 1.418(12) . ?
O12 C28 1.263(11) . ?
O16 C35 1.272(12) . ?
O4 C22 1.397(13) . ?
C1 O1 1.417(11) . ?
C1 C2 1.342(15) . ?
C1 C6 1.353(13) . ?
O14 C21 1.245(14) 4_434 ?
O22 C49 1.244(12) . ?
O19 C50 1.370(11) 8_444 ?
C5 H5 0.9300 . ?
C5 C6 1.349(15) . ?
C25 H25 0.9300 . ?
C25 C26 1.407(14) . ?
C25 C22 1.354(14) 7_455 ?
C12 C14 1.503(14) . ?
C12 C13 1.404(14) . ?
C12 C11 1.356(14) . ?
C7 O8 1.234(12) . ?
C40 H40 0.9300 . ?
C40 C39 1.320(13) . ?
C40 C41 1.421(16) . ?
C46 C49 1.509(14) . ?
C46 C45 1.326(12) . ?
C46 C47 1.350(13) . ?
C34 C33 1.317(15) . ?
C34 C35 1.502(14) . ?
C34 C32 1.366(18) . ?
O3 C15 1.435(13) . ?
O15 C35 1.265(12) . ?
C28 O11 1.238(12) . ?
C28 C27 1.451(14) . ?
C26 H26 0.9300 . ?
C26 C27 1.359(14) . ?
C63 O20 1.337(13) . ?
O21 C43 1.405(12) . ?
C23 H23 0.9300 . ?
C23 C22 1.392(18) . ?
C23 C24 1.417(18) . ?
C48 H48 0.9300 . ?
C48 C43 1.354(14) . ?
C48 C47 1.353(15) . ?
C8 C10 1.366(15) . ?
C8 C9 1.344(15) . ?
C45 H45 0.9300 . ?
C45 C44 1.389(14) . ?
C21 C19 1.479(15) . ?
C19 C20 1.363(15) . ?
C19 C18 1.371(17) . ?
C39 C38 1.403(14) . ?
C53 C54 1.342(15) . ?
C14 O9 1.214(10) . ?
C33 H33 0.9300 . ?
C33 C30 1.415(16) . ?
C10 H10 0.9300 . ?
C10 C11 1.355(15) 5_544 ?
C20 H20 0.9300 . ?
C43 C44 1.292(15) . ?
C2 H2 0.9300 . ?
C2 C3 1.399(14) . ?
C44 H44 0.9300 . ?
C27 C24 1.406(16) 7_455 ?
C13 H13 0.9300 . ?
C13 C9 1.352(15) 5_444 ?
C24 H24 0.9300 . ?
C30 H30 0.9300 . ?
C30 C29 1.267(17) . ?
C60 C59 1.494(17) . ?
C55 H55 0.9300 . ?
C55 C54 1.366(15) . ?
C55 C50 1.360(14) . ?
O27 C59 1.295(15) . ?
C9 H9 0.9300 . ?
C47 H47 0.9300 . ?
C38 H38 0.9300 . ?
C38 C37 1.381(19) . ?
O5 C29 1.405(14) 7_565 ?
C54 H54 0.9300 . ?
C11 H11 0.9300 . ?
C6 H6 0.9300 . ?
C29 C31 1.40(2) . ?
C3 H3 0.9300 . ?
C37 H37 0.9300 . ?
C18 H18 0.9300 . ?
C32 H32 0.9300 . ?
C32 C31 1.37(2) . ?
C41 H41 0.9300 . ?
C31 H31 0.9300 . ?
C57 H57A 0.9600 . ?
C57 H57B 0.9600 . ?
C57 H57C 0.9600 . ?

loop_
_geom_torsion_atom_site_label_1
_geom_torsion_atom_site_label_2
_geom_torsion_atom_site_label_3
_geom_torsion_atom_site_label_4
_geom_torsion
_geom_torsion_site_symmetry_1
_geom_torsion_site_symmetry_2
_geom_torsion_site_symmetry_3
_geom_torsion_site_symmetry_4
_geom_torsion_publ_flag
C65 C64 C63 C62 18(3) . . . . ?
C65 C64 C63 O20 -168.9(17) . . . . ?
C65 C60 C59 O26 160.4(19) 2_355 . . . ?
C65 C60 C59 O27 -18(2) 2_355 . . . ?
C61 C62 C63 C64 -8(3) 4_434 . . . ?
C61 C62 C63 O20 180.0(14) 4_434 . . . ?
C61 C60 C59 O26 -25(2) . . . . ?
C61 C60 C59 O27 156.4(16) . . . . ?
C64 C63 O20 P5 120.7(14) . . . . ?
C62 C61 C60 C65 -13(3) 2_355 . . 2_355 ?
C62 C61 C60 C59 172.5(15) 2_355 . . . ?
C62 C63 O20 P5 -66(2) . . . . ?
C36 O6 P3 N3 118.9(12) . . . . ?
C36 O6 P3 N2 -9.4(15) . . . . ?
C36 O6 P3 O5 -125.0(12) . . . . ?
O6 P3 N3 P2 -133.6(8) . . . . ?
O6 P3 N2 P1 124.8(8) . . . . ?
O6 P3 O5 C29 -144.1(11) . . . 7_565 ?
Eu1 O13 C21 O14 14(3) . . . 2_355 ?
Eu1 O13 C21 C19 -162.9(10) . . . . ?
Eu1 O26 C59 C60 69(3) . . . . ?
Eu1 O26 C59 O27 -113.0(17) . . . . ?
Eu1 O7 C7 C4 -169.0(8) . . . . ?
Eu1 O7 C7 O8 5.4(10) . . . . ?
Eu1 O12 C28 O11 96.9(12) . . . . ?
Eu1 O12 C28 C27 -80.9(16) . . . . ?
Eu1 O16 C35 C34 162.7(8) . . . . ?
Eu1 O16 C35 O15 -10.8(8) . . . . ?
Eu1 O15 C35 O16 11.5(9) . . . . ?
Eu1 O15 C35 C34 -162.2(7) . . . . ?
Eu2 O17 C42 C39 167(3) . . . . ?
Eu2 O17 C42 O18 -11(4) . . . . ?
Eu2 O23 C49 O22 -8(4) . . . . ?
Eu2 O23 C49 C46 167(2) . . . . ?
Eu2 O26 C59 C60 -161.8(12) . . . . ?
Eu2 O26 C59 O27 16.5(14) . . . . ?
Eu2 O12 C28 O11 -14.0(10) . . . . ?
Eu2 O12 C28 C27 168.1(8) . . . . ?
Eu2 O27 C59 O26 -16.2(14) . . . . ?
Eu2 O27 C59 C60 162.3(10) . . . . ?
Eu3 O10 C14 C12 171(2) . . . . ?
Eu3 O10 C14 O9 -3(4) . . . . ?
Eu3 O7 C7 C4 73.2(17) 2_355 . . . ?
Eu3 O7 C7 O8 -112.4(13) 2_355 . . . ?
Eu3 O16 C35 C34 -77.8(12) 2_355 . . . ?
Eu3 O16 C35 O15 108.7(9) 2_355 . . . ?
Eu3 O22 C49 O23 13(3) . . . . ?
Eu3 O22 C49 C46 -163.2(11) . . . . ?
P5 P5 N4 P4 16.7(6) 8_444 . . . ?
P5 P5 O19 C50 -153.8(8) 8_444 . . 8_444 ?
P5 P5 O20 C63 77.6(10) 8_444 . . . ?
P1 O2 C8 C10 114.6(10) . . . . ?
P1 O2 C8 C9 -68.4(14) . . . . ?
P2 O4 C22 C25 158.8(8) . . . 7_565 ?
P2 O4 C22 C23 -18.4(16) . . . . ?
P2 O3 C15 C16 127.6(13) . . . . ?
P2 O3 C15 C17 -57.3(18) . . . . ?
P4 O21 C43 C48 96.2(12) . . . . ?
P4 O21 C43 C44 -85.3(13) . . . . ?
O17 C42 C39 C40 -6.3(16) . . . . ?
O17 C42 C39 C38 178.1(11) . . . . ?
O17 C42 O18 Eu3 31.4(17) . . . . ?
O13 C21 C19 C20 22(2) . . . . ?
O13 C21 C19 C18 -158.6(15) . . . . ?
C4 C5 C6 C1 -6.0(19) . . . . ?
C4 C7 O8 Eu1 168.8(7) . . . . ?
C42 C39 C38 C37 173.8(12) . . . . ?
C51 C52 C53 C56 179.6(11) . . . . ?
C51 C52 C53 C54 2.6(17) . . . . ?
C52 C51 C50 O19 -178.0(11) . . . 8_444 ?
C52 C51 C50 C55 2.5(19) . . . . ?
C52 C53 C54 C55 -1(2) . . . . ?
O10 C14 O9 Eu2 23(2) . . . . ?
C56 C53 C54 C55 -178.1(13) . . . . ?
N4 P5 O19 C50 -52.8(10) . . . 8_444 ?
N4 P5 N5 P5 -10.5(4) . . . 8_444 ?
N4 P5 O20 C63 -28.1(11) . . . . ?
N4 P4 N4 P5 -11.1(4) 8_444 . . . ?
N4 P4 O21 C43 87.3(9) . . . . ?
N4 P4 O21 C43 -41.1(10) 8_444 . . . ?
O7 C7 O8 Eu1 -5.9(11) . . . . ?
O2 P1 O1 C1 69.6(8) . . . . ?
O2 P1 N1 P2 -129.0(6) . . . . ?
O2 P1 N2 P3 132.9(7) . . . . ?
O2 C8 C10 C11 178.0(11) . . . 5_544 ?
O2 C8 C9 C13 -179.8(11) . . . 5_544 ?
O12 C28 O11 Eu2 14.8(10) . . . . ?
O12 C28 C27 C26 -5.1(14) . . . . ?
O12 C28 C27 C24 173.1(9) . . . 7_455 ?
O25 C56 O24 Eu1 -10.9(12) . . . . ?
O25 C56 O24 Eu2 101.2(11) . . . . ?
O25 C56 C53 C52 156.9(11) . . . . ?
O25 C56 C53 C54 -26.1(18) . . . . ?
O4 P2 O3 C15 -167.7(9) . . . . ?
O4 P2 N3 P3 -114.5(7) . . . . ?
O4 P2 N1 P1 122.6(6) . . . . ?
C1 C2 C3 C4 -5.6(19) . . . . ?
O14 C21 C19 C20 -154.8(14) 2_355 . . . ?
O14 C21 C19 C18 24(2) 2_355 . . . ?
O24 C56 O25 Eu1 10.8(12) . . . . ?
O24 C56 C53 C52 -25.1(16) . . . . ?
O24 C56 C53 C54 151.8(12) . . . . ?
O19 P5 N4 P4 -102.4(6) . . . . ?
O19 P5 N5 P5 118.3(4) . . . 8_444 ?
O19 P5 O20 C63 -147.4(10) . . . . ?
C5 C4 C7 O7 170.5(10) . . . . ?
C5 C4 C7 O8 -4.1(15) . . . . ?
C5 C4 C3 C2 -1.6(18) . . . . ?
C25 C26 C27 C28 174.4(8) . . . . ?
C25 C26 C27 C24 -3.9(14) . . . 7_455 ?
C12 C14 O9 Eu2 -150.3(10) . . . . ?
C7 C4 C5 C6 -172.7(11) . . . . ?
C7 C4 C3 C2 178.7(10) . . . . ?
N5 P5 N4 P4 22.1(8) . . . . ?
N5 P5 O19 C50 175.2(9) . . . 8_444 ?
N5 P5 O20 C63 104.2(10) . . . . ?
C40 C39 C38 C37 -1.9(19) . . . . ?
C46 C45 C44 C43 1(2) . . . . ?
C34 C33 C30 C29 -3(2) . . . . ?
C34 C32 C31 C29 -3(2) . . . . ?
O3 P2 O4 C22 84.6(9) . . . . ?
O3 P2 N3 P3 135.6(7) . . . . ?
O3 P2 N1 P1 -133.3(6) . . . . ?
O29 C58 O28 Eu3 3.0(15) . . . . ?
O1 P1 O2 C8 179.9(8) . . . . ?
O1 P1 N1 P2 126.7(6) . . . . ?
O1 P1 N2 P3 -118.4(7) . . . . ?
O1 C1 C2 C3 179.4(10) . . . . ?
O1 C1 C6 C5 -173.9(10) . . . . ?
O11 C28 C27 C26 177.1(10) . . . . ?
O11 C28 C27 C24 -4.6(15) . . . 7_455 ?
N3 P2 O4 C22 -33.0(10) . . . . ?
N3 P2 O3 C15 -48.1(11) . . . . ?
N3 P2 N1 P1 -6.5(8) . . . . ?
N3 P3 N2 P1 -1.5(9) . . . . ?
N3 P3 O5 C29 -29.7(13) . . . 7_565 ?
O21 P4 N4 P5 -138.0(6) . . . . ?
O21 P4 N4 P5 117.3(7) 8_444 . . . ?
O21 P4 O21 C43 -158.1(10) 8_444 . . . ?
O21 C43 C44 C45 -178.8(11) . . . . ?
C49 C46 C45 C44 -179.6(12) . . . . ?
C49 C46 C47 C48 -176.4(12) . . . . ?
C48 C43 C44 C45 0(2) . . . . ?
C45 C46 C49 O23 176.0(12) . . . . ?
C45 C46 C49 O22 -8.0(18) . . . . ?
C45 C46 C47 C48 8.4(19) . . . . ?
O20 P5 N4 P4 148.5(6) . . . . ?
O20 P5 O19 C50 64.1(10) . . . 8_444 ?
O20 P5 N5 P5 -138.2(4) . . . 8_444 ?
C21 C19 C20 C17 -175.3(14) . . . 4_434 ?
C21 C19 C18 C16 176.0(15) . . . 4_434 ?
N1 P1 O2 C8 71.1(9) . . . . ?
N1 P1 O1 C1 -177.4(8) . . . . ?
N1 P1 N2 P3 4.9(10) . . . . ?
N1 P2 O4 C22 -164.8(8) . . . . ?
N1 P2 O3 C15 83.1(10) . . . . ?
N1 P2 N3 P3 10.6(9) . . . . ?
C39 C42 O18 Eu3 -146.6(9) . . . . ?
C39 C40 C41 C36 -1.1(18) . . . 4_434 ?
C39 C38 C37 C36 -2(2) . . . 4_434 ?
C53 C56 O25 Eu1 -171.2(10) . . . . ?
C53 C56 O24 Eu1 171.1(10) . . . . ?
C53 C56 O24 Eu2 -76.8(15) . . . . ?
C14 C12 C13 C9 -177.8(11) . . . 5_444 ?
C14 C12 C11 C10 175.8(12) . . . 5_444 ?
C33 C34 C35 O16 9.9(15) . . . . ?
C33 C34 C35 O15 -176.4(10) . . . . ?
C33 C34 C32 C31 1(2) . . . . ?
C33 C30 C29 O5 177.3(12) . . . 7_455 ?
C33 C30 C29 C31 1(2) . . . . ?
C10 C8 C9 C13 -2.9(19) . . . 5_544 ?
C20 C17 C15 C16 -2(2) 2_355 . . . ?
C20 C17 C15 O3 -176.6(13) 2_355 . . . ?
C20 C19 C18 C16 -5(2) . . . 4_434 ?
C43 C48 C47 C46 -8(2) . . . . ?
C2 C1 O1 P1 91.2(11) . . . . ?
C2 C1 C6 C5 -1.6(19) . . . . ?
N2 P1 O2 C8 -61.6(9) . . . . ?
N2 P1 O1 C1 -46.6(9) . . . . ?
N2 P1 N1 P2 -0.8(8) . . . . ?
N2 P3 N3 P2 -6.4(9) . . . . ?
N2 P3 O5 C29 99.9(11) . . . 7_565 ?
C22 C25 C26 C27 3.5(15) 7_455 . . . ?
C22 C23 C24 C27 0.9(19) . . . 7_565 ?
C27 C28 O11 Eu2 -167.4(8) . . . . ?
C13 C12 C14 O10 29.6(16) . . . . ?
C13 C12 C14 O9 -156.3(11) . . . . ?
C13 C12 C11 C10 -9.0(19) . . . 5_444 ?
C24 C23 C22 O4 175.7(11) . . . . ?
C24 C23 C22 C25 -1.4(19) . . . 7_565 ?
C30 C29 C31 C32 2(2) . . . . ?
C60 C65 C64 C63 -24(3) 4_434 . . . ?
O28 C58 O29 Eu3 -3.0(15) . . . . ?
O18 C42 C39 C40 171.5(10) . . . . ?
O18 C42 C39 C38 -4.0(15) . . . . ?
C9 C8 C10 C11 0.9(19) . . . 5_544 ?
C35 C34 C33 C30 -174.7(11) . . . . ?
C35 C34 C32 C31 178.2(13) . . . . ?
C47 C46 C49 O23 1.0(18) . . . . ?
C47 C46 C49 O22 177.0(12) . . . . ?
C47 C46 C45 C44 -4.3(19) . . . . ?
C47 C48 C43 O21 -177.3(11) . . . . ?
C47 C48 C43 C44 4.2(19) . . . . ?
O5 P3 N3 P2 121.8(8) . . . . ?
O5 P3 N2 P1 -130.2(7) . . . . ?
O5 C29 C31 C32 -174.4(13) 7_455 . . . ?
C54 C55 C50 C51 -1(2) . . . . ?
C54 C55 C50 O19 179.6(12) . . . 8_444 ?
C11 C12 C14 O10 -155.2(12) . . . . ?
C11 C12 C14 O9 18.8(17) . . . . ?
C11 C12 C13 C9 6.8(17) . . . 5_444 ?
C50 C51 C52 C53 -3.2(18) . . . . ?
C50 C55 C54 C53 0(2) . . . . ?
C6 C1 O1 P1 -96.4(11) . . . . ?
C6 C1 C2 C3 7.3(18) . . . . ?
C3 C4 C5 C6 7.6(18) . . . . ?
C3 C4 C7 O7 -9.8(15) . . . . ?
C3 C4 C7 O8 175.6(11) . . . . ?
C37 C36 O6 P3 82.8(18) 2_355 . . . ?
C18 C16 C15 C17 3(3) 2_355 . . . ?
C18 C16 C15 O3 177.8(14) 2_355 . . . ?
C18 C19 C20 C17 6(2) . . . 4_434 ?
C32 C34 C33 C30 2.2(19) . . . . ?
C32 C34 C35 O16 -166.9(10) . . . . ?
C32 C34 C35 O15 6.7(15) . . . . ?
C41 C36 O6 P3 -101.7(14) 2_355 . . . ?
C41 C40 C39 C42 -172.3(10) . . . . ?
C41 C40 C39 C38 3.4(17) . . . . ?
C57 C58 O29 Eu3 174.5(16) . . . . ?
C57 C58 O28 Eu3 -174.8(13) . . . . ?

loop_
_platon_squeeze_void_nr
_platon_squeeze_void_average_x
_platon_squeeze_void_average_y
_platon_squeeze_void_average_z
_platon_squeeze_void_volume
_platon_squeeze_void_count_electrons
_platon_squeeze_void_content
1 -0.002 0.010 -0.002 14496 2170 ' '
